data_7109272
loop_
_publ_author_name
'Caleb D. Martin'
'Cory M. Weinstein'
'Curtis E. Moore'
'Arnold L. Rheingold'
'Guy Bertrand'

_publ_section_title
;
 Exploring the reactivity of white phosphorus with electrophilic carbenes:
 synthesis of a P4 cage and P8 clusters
;
_journal_name_full Chem.Commun.
_journal_page_first 4486
_journal_paper_doi 10.1039/c3cc42041h
_journal_volume 49
_journal_year 2013
_chemical_formula_moiety 'C92 H140 N4 P8, C6 H6'
_chemical_formula_sum 'C98 H146 N4 P8'
_chemical_formula_weight 1628.0482
_chemical_name_systematic
;
?
;
_space_group_IT_number 70
_symmetry_cell_setting orthorhombic
_symmetry_space_group_name_Hall '-F 2uv 2vw'
_symmetry_space_group_name_H-M 'F d d d :2'
_atom_sites_solution_hydrogens geom
_atom_sites_solution_primary direct
_atom_sites_solution_secondary difmap
_audit_creation_method SHELXL-97
_cell_angle_alpha 90.00
_cell_angle_beta 90.00
_cell_angle_gamma 90.00
_cell_formula_units_Z 8
_cell_length_a 12.0923(12)
_cell_length_b 29.578(3)
_cell_length_c 53.934(5)
_cell_measurement_reflns_used 50814
_cell_measurement_temperature 100(2)
_cell_measurement_theta_max 26.48
_cell_measurement_theta_min 1.51
_cell_volume 19290(3)
_computing_cell_refinement 'BRUKER SAINT'
_computing_data_collection 'Bruker APEX2'
_computing_data_reduction 'BRUKER SAINT'
_computing_molecular_graphics 'BRUKER SHELXTL'
_computing_publication_material 'BRUKER SHELXTL'
_computing_structure_refinement 'SHELXL-97 (Sheldrick, 2008)'
_computing_structure_solution 'SHELXS-97 (Sheldrick, 2008)'
_diffrn_ambient_temperature 100(2)
_diffrn_detector_area_resol_mean '512 x 512'
_diffrn_measured_fraction_theta_full 0.994
_diffrn_measured_fraction_theta_max 0.994
_diffrn_measurement_device_type 'Bruker APEX-II CCD'
_diffrn_measurement_method '\f and \w scans'
_diffrn_radiation_monochromator graphite
_diffrn_radiation_source 'fine-focus sealed tube'
_diffrn_radiation_type MoK\a
_diffrn_radiation_wavelength 0.71073
_diffrn_reflns_av_R_equivalents 0.1266
_diffrn_reflns_av_sigmaI/netI 0.0652
_diffrn_reflns_limit_h_max 15
_diffrn_reflns_limit_h_min -15
_diffrn_reflns_limit_k_max 36
_diffrn_reflns_limit_k_min -36
_diffrn_reflns_limit_l_max 67
_diffrn_reflns_limit_l_min -67
_diffrn_reflns_number 48349
_diffrn_reflns_theta_full 26.44
_diffrn_reflns_theta_max 26.44
_diffrn_reflns_theta_min 3.14
_exptl_absorpt_coefficient_mu 0.190
_exptl_absorpt_correction_T_max 0.9776
_exptl_absorpt_correction_T_min 0.9721
_exptl_absorpt_correction_type multi-scan
_exptl_absorpt_process_details SADABS
_exptl_crystal_colour orange
_exptl_crystal_density_diffrn 1.121
_exptl_crystal_density_method 'not measured'
_exptl_crystal_description plate
_exptl_crystal_F_000 7056
_exptl_crystal_size_max 0.15
_exptl_crystal_size_mid 0.13
_exptl_crystal_size_min 0.12
_refine_diff_density_max 0.287
_refine_diff_density_min -0.275
_refine_diff_density_rms 0.056
_refine_ls_extinction_method none
_refine_ls_goodness_of_fit_ref 1.008
_refine_ls_hydrogen_treatment constr
_refine_ls_matrix_type full
_refine_ls_number_parameters 249
_refine_ls_number_reflns 4945
_refine_ls_number_restraints 0
_refine_ls_restrained_S_all 1.008
_refine_ls_R_factor_all 0.0756
_refine_ls_R_factor_gt 0.0432
_refine_ls_shift/su_max 0.001
_refine_ls_shift/su_mean 0.000
_refine_ls_structure_factor_coef Fsqd
_refine_ls_weighting_details 'calc w=1/[\s^2^(Fo^2^)+(0.0368P)^2^+45.6038P] where P=(Fo^2^+2Fc^2^)/3'
_refine_ls_weighting_scheme calc
_refine_ls_wR_factor_gt 0.0934
_refine_ls_wR_factor_ref 0.1067
_reflns_number_gt 3539
_reflns_number_total 4945
_reflns_threshold_expression >2sigma(I)
_cod_data_source_file c3cc42041h.txt
_cod_data_source_block gbcm2
_cod_original_sg_symbol_H-M Fddd
_cod_database_code 7109272

loop_
_symmetry_equiv_pos_as_xyz
'x, y, z'
'x, -y+1/4, -z+1/4'
'-x+1/4, y, -z+1/4'
'-x+1/4, -y+1/4, z'
'x, y+1/2, z+1/2'
'x, -y+3/4, -z+3/4'
'-x+1/4, y+1/2, -z+3/4'
'-x+1/4, -y+3/4, z+1/2'
'x+1/2, y, z+1/2'
'x+1/2, -y+1/4, -z+3/4'
'-x+3/4, y, -z+3/4'
'-x+3/4, -y+1/4, z+1/2'
'x+1/2, y+1/2, z'
'x+1/2, -y+3/4, -z+1/4'
'-x+3/4, y+1/2, -z+1/4'
'-x+3/4, -y+3/4, z'
'-x, -y, -z'
'-x, y-1/4, z-1/4'
'x-1/4, -y, z-1/4'
'x-1/4, y-1/4, -z'
'-x, -y+1/2, -z+1/2'
'-x, y+1/4, z+1/4'
'x-1/4, -y+1/2, z+1/4'
'x-1/4, y+1/4, -z+1/2'
'-x+1/2, -y, -z+1/2'
'-x+1/2, y-1/4, z+1/4'
'x+1/4, -y, z+1/4'
'x+1/4, y-1/4, -z+1/2'
'-x+1/2, -y+1/2, -z'
'-x+1/2, y+1/4, z-1/4'
'x+1/4, -y+1/2, z-1/4'
'x+1/4, y+1/4, -z'

loop_
_atom_site_label
_atom_site_type_symbol
_atom_site_fract_x
_atom_site_fract_y
_atom_site_fract_z
_atom_site_U_iso_or_equiv
_atom_site_adp_type
_atom_site_occupancy
_atom_site_symmetry_multiplicity
_atom_site_calc_flag
_atom_site_refinement_flags
N1 N 0.77547(13) 0.50309(5) 0.05021(3) 0.0134(4) Uani 1 1 d .
P2 P 0.59718(4) 0.588994(17) 0.105030(9) 0.01428(14) Uani 1 1 d .
P1 P 0.74554(5) 0.565335(19) 0.085373(10) 0.01893(15) Uani 1 1 d .
C21 C 0.88358(16) 0.52269(7) 0.04653(4) 0.0148(4) Uani 1 1 d .
C26A C 0.9877(2) 0.49118(9) 0.10600(4) 0.0362(6) Uani 1 1 d .
H26A H 0.9408 0.5177 0.1088 0.054 Uiso 1 1 calc R
H26B H 1.0656 0.5003 0.1063 0.054 Uiso 1 1 calc R
H26C H 0.9741 0.4688 0.1190 0.054 Uiso 1 1 calc R
C1 C 0.70377(16) 0.51952(6) 0.06752(4) 0.0134(4) Uani 1 1 d .
C22A C 0.7859(2) 0.63004(7) 0.02666(5) 0.0318(6) Uani 1 1 d .
H22A H 0.7761 0.6291 0.0447 0.048 Uiso 1 1 calc R
H22B H 0.7202 0.6435 0.0190 0.048 Uiso 1 1 calc R
H22C H 0.8511 0.6483 0.0226 0.048 Uiso 1 1 calc R
C14 C 0.39513(18) 0.48834(8) 0.05533(4) 0.0278(5) Uani 1 1 d .
H14A H 0.3336 0.5071 0.0489 0.033 Uiso 1 1 calc R
H14B H 0.4046 0.4622 0.0441 0.033 Uiso 1 1 calc R
C26 C 0.97296(17) 0.50576(7) 0.06044(4) 0.0189(5) Uani 1 1 d .
C22C C 0.8172(2) 0.58270(8) -0.01137(4) 0.0341(6) Uani 1 1 d .
H22D H 0.8274 0.5517 -0.0174 0.051 Uiso 1 1 calc R
H22E H 0.8825 0.6008 -0.0155 0.051 Uiso 1 1 calc R
H22F H 0.7517 0.5960 -0.0192 0.051 Uiso 1 1 calc R
C12 C 0.46237(19) 0.44542(8) 0.09259(4) 0.0278(5) Uani 1 1 d .
H12A H 0.4426 0.4362 0.1097 0.033 Uiso 1 1 calc R
H12B H 0.4765 0.4177 0.0828 0.033 Uiso 1 1 calc R
C26C C 1.0337(2) 0.42894(8) 0.07627(5) 0.0335(6) Uani 1 1 d .
H26D H 1.0162 0.4157 0.0601 0.050 Uiso 1 1 calc R
H26E H 1.0202 0.4065 0.0893 0.050 Uiso 1 1 calc R
H26F H 1.1117 0.4380 0.0766 0.050 Uiso 1 1 calc R
C24 C 1.09242(19) 0.55886(8) 0.03960(4) 0.0280(5) Uani 1 1 d .
H24A H 1.1644 0.5707 0.0368 0.034 Uiso 1 1 calc R
C13 C 0.36635(19) 0.47142(9) 0.08114(5) 0.0335(6) Uani 1 1 d .
H13A H 0.3007 0.4515 0.0802 0.040 Uiso 1 1 calc R
H13B H 0.3475 0.4975 0.0919 0.040 Uiso 1 1 calc R
C26B C 0.96040(19) 0.47050(8) 0.08071(4) 0.0241(5) Uani 1 1 d .
H26G H 0.8815 0.4603 0.0810 0.029 Uiso 1 1 calc R
C11 C 0.56654(17) 0.47418(7) 0.09324(4) 0.0174(4) Uani 1 1 d .
H11A H 0.6279 0.4563 0.1004 0.021 Uiso 1 1 calc R
H11B H 0.5540 0.5008 0.1040 0.021 Uiso 1 1 calc R
C22 C 0.89680(18) 0.55899(7) 0.03001(4) 0.0182(5) Uani 1 1 d .
C4 C 0.73252(17) 0.46480(7) 0.03502(4) 0.0168(4) Uani 1 1 d .
C22B C 0.80176(19) 0.58203(7) 0.01679(4) 0.0224(5) Uani 1 1 d .
H22G H 0.7329 0.5646 0.0205 0.027 Uiso 1 1 calc R
C23 C 1.00367(19) 0.57612(7) 0.02682(4) 0.0239(5) Uani 1 1 d .
H23A H 1.0152 0.6003 0.0155 0.029 Uiso 1 1 calc R
C6 C 0.69594(19) 0.48019(7) 0.00922(4) 0.0231(5) Uani 1 1 d .
H6A H 0.7608 0.4896 -0.0004 0.035 Uiso 1 1 calc R
H6B H 0.6447 0.5057 0.0108 0.035 Uiso 1 1 calc R
H6C H 0.6589 0.4551 0.0007 0.035 Uiso 1 1 calc R
C2 C 0.59931(16) 0.49028(6) 0.06716(4) 0.0136(4) Uani 1 1 d .
C3 C 0.63513(17) 0.44957(7) 0.05108(4) 0.0174(5) Uani 1 1 d .
H3A H 0.6575 0.4240 0.0618 0.021 Uiso 1 1 calc R
H3B H 0.5730 0.4396 0.0405 0.021 Uiso 1 1 calc R
C25 C 1.07707(18) 0.52447(8) 0.05640(4) 0.0252(5) Uani 1 1 d .
H25A H 1.1387 0.5132 0.0654 0.030 Uiso 1 1 calc R
C15 C 0.50108(16) 0.51625(7) 0.05566(4) 0.0178(5) Uani 1 1 d .
H15A H 0.4882 0.5443 0.0653 0.021 Uiso 1 1 calc R
H15B H 0.5202 0.5251 0.0385 0.021 Uiso 1 1 calc R
C5 C 0.81885(18) 0.42802(7) 0.03197(4) 0.0242(5) Uani 1 1 d .
H5A H 0.8794 0.4392 0.0216 0.036 Uiso 1 1 calc R
H5B H 0.7851 0.4016 0.0241 0.036 Uiso 1 1 calc R
H5C H 0.8478 0.4195 0.0483 0.036 Uiso 1 1 calc R
C101 C 0.7388(5) 0.1250 0.1250 0.0739(15) Uani 1 2 d S
H10A H 0.8173 0.1250 0.1250 0.089 Uiso 1 2 calc SR
C100 C 0.6826(3) 0.12503(14) 0.10304(7) 0.0776(11) Uani 1 1 d .
H10B H 0.7219 0.1251 0.0878 0.093 Uiso 1 1 calc R

loop_
_atom_site_aniso_label
_atom_site_aniso_U_11
_atom_site_aniso_U_22
_atom_site_aniso_U_33
_atom_site_aniso_U_23
_atom_site_aniso_U_13
_atom_site_aniso_U_12
N1 0.0138(9) 0.0130(8) 0.0135(9) -0.0031(6) 0.0027(7) -0.0026(7)
P2 0.0156(3) 0.0152(3) 0.0120(3) -0.0022(2) 0.0021(2) -0.0009(2)
P1 0.0165(3) 0.0214(3) 0.0188(3) -0.0092(2) 0.0060(2) -0.0054(2)
C21 0.0135(10) 0.0173(10) 0.0134(10) -0.0061(8) 0.0054(8) -0.0019(8)
C26A 0.0333(14) 0.0502(16) 0.0250(14) 0.0047(12) -0.0066(11) -0.0012(13)
C1 0.0136(10) 0.0155(10) 0.0110(10) 0.0011(8) 0.0007(8) -0.0001(8)
C22A 0.0353(14) 0.0200(12) 0.0401(15) 0.0041(10) 0.0078(12) -0.0007(11)
C14 0.0140(11) 0.0410(14) 0.0284(13) -0.0017(11) -0.0036(10) -0.0015(10)
C26 0.0168(11) 0.0217(11) 0.0181(11) -0.0050(9) 0.0045(9) -0.0012(9)
C22C 0.0430(16) 0.0335(14) 0.0259(14) 0.0078(11) -0.0011(11) -0.0111(12)
C12 0.0255(12) 0.0289(13) 0.0291(13) 0.0053(10) 0.0074(10) -0.0077(10)
C26C 0.0216(12) 0.0373(14) 0.0418(16) 0.0074(12) 0.0015(11) 0.0056(11)
C24 0.0183(12) 0.0307(13) 0.0349(14) -0.0046(11) 0.0108(10) -0.0088(10)
C13 0.0152(11) 0.0484(16) 0.0369(15) 0.0035(12) 0.0023(10) -0.0094(11)
C26B 0.0183(11) 0.0309(13) 0.0230(12) 0.0031(10) 0.0006(9) -0.0002(10)
C11 0.0185(11) 0.0170(10) 0.0168(11) 0.0019(8) 0.0013(8) -0.0002(9)
C22 0.0208(11) 0.0164(10) 0.0174(11) -0.0068(8) 0.0038(9) -0.0021(9)
C4 0.0187(11) 0.0139(10) 0.0179(11) -0.0063(8) 0.0009(9) -0.0037(9)
C22B 0.0242(12) 0.0197(11) 0.0233(12) 0.0029(9) 0.0021(10) -0.0029(10)
C23 0.0271(12) 0.0203(11) 0.0242(12) -0.0018(9) 0.0104(10) -0.0077(10)
C6 0.0279(12) 0.0248(12) 0.0167(11) -0.0071(9) -0.0005(9) -0.0059(10)
C2 0.0132(10) 0.0147(10) 0.0129(10) -0.0016(8) -0.0007(8) -0.0004(8)
C3 0.0178(11) 0.0157(10) 0.0188(11) -0.0026(8) 0.0003(9) -0.0040(9)
C25 0.0129(11) 0.0338(13) 0.0287(13) -0.0035(10) 0.0012(9) -0.0009(10)
C15 0.0148(10) 0.0246(11) 0.0140(11) 0.0003(9) -0.0020(8) 0.0028(9)
C5 0.0238(12) 0.0192(11) 0.0297(13) -0.0101(9) 0.0034(10) -0.0006(10)
C101 0.068(4) 0.073(3) 0.081(4) 0.030(3) 0.000 0.000
C100 0.088(3) 0.087(3) 0.057(2) 0.013(2) 0.0100(19) 0.005(3)

loop_
_atom_type_symbol
_atom_type_description
_atom_type_scat_dispersion_real
_atom_type_scat_dispersion_imag
_atom_type_scat_source
C C 0.0033 0.0016 'International Tables Vol C Tables 4.2.6.8 and 6.1.1.4'
H H 0.0000 0.0000 'International Tables Vol C Tables 4.2.6.8 and 6.1.1.4'
N N 0.0061 0.0033 'International Tables Vol C Tables 4.2.6.8 and 6.1.1.4'
P P 0.1023 0.0942 'International Tables Vol C Tables 4.2.6.8 and 6.1.1.4'

loop_
_geom_angle_atom_site_label_1
_geom_angle_atom_site_label_2
_geom_angle_atom_site_label_3
_geom_angle
_geom_angle_site_symmetry_1
_geom_angle_site_symmetry_3
C1 N1 C21 121.77(16) . .
C1 N1 C4 115.17(16) . .
C21 N1 C4 123.03(15) . .
P1 P2 P2 93.31(3) . 4_665
P1 P2 P2 102.54(4) . 3_655
P2 P2 P2 84.855(15) 4_665 3_655
C1 P1 P2 106.16(7) . .
C22 C21 C26 121.51(19) . .
C22 C21 N1 119.82(18) . .
C26 C21 N1 118.63(17) . .
C26B C26A H26A 109.5 . .
C26B C26A H26B 109.5 . .
H26A C26A H26B 109.5 . .
C26B C26A H26C 109.5 . .
H26A C26A H26C 109.5 . .
H26B C26A H26C 109.5 . .
N1 C1 C2 108.33(16) . .
N1 C1 P1 118.21(14) . .
C2 C1 P1 133.43(15) . .
C22B C22A H22A 109.5 . .
C22B C22A H22B 109.5 . .
H22A C22A H22B 109.5 . .
C22B C22A H22C 109.5 . .
H22A C22A H22C 109.5 . .
H22B C22A H22C 109.5 . .
C13 C14 C15 111.12(18) . .
C13 C14 H14A 109.4 . .
C15 C14 H14A 109.4 . .
C13 C14 H14B 109.4 . .
C15 C14 H14B 109.4 . .
H14A C14 H14B 108.0 . .
C25 C26 C21 118.0(2) . .
C25 C26 C26B 118.4(2) . .
C21 C26 C26B 123.44(18) . .
C22B C22C H22D 109.5 . .
C22B C22C H22E 109.5 . .
H22D C22C H22E 109.5 . .
C22B C22C H22F 109.5 . .
H22D C22C H22F 109.5 . .
H22E C22C H22F 109.5 . .
C11 C12 C13 110.99(18) . .
C11 C12 H12A 109.4 . .
C13 C12 H12A 109.4 . .
C11 C12 H12B 109.4 . .
C13 C12 H12B 109.4 . .
H12A C12 H12B 108.0 . .
C26B C26C H26D 109.5 . .
C26B C26C H26E 109.5 . .
H26D C26C H26E 109.5 . .
C26B C26C H26F 109.5 . .
H26D C26C H26F 109.5 . .
H26E C26C H26F 109.5 . .
C23 C24 C25 120.0(2) . .
C23 C24 H24A 120.0 . .
C25 C24 H24A 120.0 . .
C14 C13 C12 111.29(19) . .
C14 C13 H13A 109.4 . .
C12 C13 H13A 109.4 . .
C14 C13 H13B 109.4 . .
C12 C13 H13B 109.4 . .
H13A C13 H13B 108.0 . .
C26 C26B C26A 110.20(19) . .
C26 C26B C26C 112.33(18) . .
C26A C26B C26C 109.54(19) . .
C26 C26B H26G 108.2 . .
C26A C26B H26G 108.2 . .
C26C C26B H26G 108.2 . .
C12 C11 C2 111.48(17) . .
C12 C11 H11A 109.3 . .
C2 C11 H11A 109.3 . .
C12 C11 H11B 109.3 . .
C2 C11 H11B 109.3 . .
H11A C11 H11B 108.0 . .
C23 C22 C21 117.4(2) . .
C23 C22 C22B 118.70(19) . .
C21 C22 C22B 123.81(19) . .
N1 C4 C5 111.38(17) . .
N1 C4 C6 112.00(16) . .
C5 C4 C6 108.29(17) . .
N1 C4 C3 100.42(15) . .
C5 C4 C3 112.33(17) . .
C6 C4 C3 112.34(17) . .
C22 C22B C22A 110.45(19) . .
C22 C22B C22C 112.37(19) . .
C22A C22B C22C 110.42(19) . .
C22 C22B H22G 107.8 . .
C22A C22B H22G 107.8 . .
C22C C22B H22G 107.8 . .
C24 C23 C22 121.7(2) . .
C24 C23 H23A 119.1 . .
C22 C23 H23A 119.1 . .
C4 C6 H6A 109.5 . .
C4 C6 H6B 109.5 . .
H6A C6 H6B 109.5 . .
C4 C6 H6C 109.5 . .
H6A C6 H6C 109.5 . .
H6B C6 H6C 109.5 . .
C1 C2 C11 112.11(16) . .
C1 C2 C15 111.00(16) . .
C11 C2 C15 108.86(16) . .
C1 C2 C3 102.47(16) . .
C11 C2 C3 110.15(16) . .
C15 C2 C3 112.19(16) . .
C4 C3 C2 107.70(16) . .
C4 C3 H3A 110.2 . .
C2 C3 H3A 110.2 . .
C4 C3 H3B 110.2 . .
C2 C3 H3B 110.2 . .
H3A C3 H3B 108.5 . .
C24 C25 C26 121.3(2) . .
C24 C25 H25A 119.4 . .
C26 C25 H25A 119.4 . .
C14 C15 C2 112.43(17) . .
C14 C15 H15A 109.1 . .
C2 C15 H15A 109.1 . .
C14 C15 H15B 109.1 . .
C2 C15 H15B 109.1 . .
H15A C15 H15B 107.8 . .
C4 C5 H5A 109.5 . .
C4 C5 H5B 109.5 . .
H5A C5 H5B 109.5 . .
C4 C5 H5C 109.5 . .
H5A C5 H5C 109.5 . .
H5B C5 H5C 109.5 . .
C100 C101 C100 120.3(5) 2 .
C100 C101 H10A 119.8 2 .
C100 C101 H10A 119.8 . .
C101 C100 C100 119.8(3) . 4_655
C101 C100 H10B 120.1 . .
C100 C100 H10B 120.1 4_655 .

loop_
_geom_bond_atom_site_label_1
_geom_bond_atom_site_label_2
_geom_bond_distance
_geom_bond_site_symmetry_2
N1 C1 1.364(2) .
N1 C21 1.444(2) .
N1 C4 1.491(2) .
P2 P1 2.1982(8) .
P2 P2 2.2337(10) 4_665
P2 P2 2.2570(11) 3_655
P1 C1 1.737(2) .
C21 C22 1.404(3) .
C21 C26 1.408(3) .
C26A C26B 1.531(3) .
C26A H26A 0.9800 .
C26A H26B 0.9800 .
C26A H26C 0.9800 .
C1 C2 1.531(3) .
C22A C22B 1.529(3) .
C22A H22A 0.9800 .
C22A H22B 0.9800 .
C22A H22C 0.9800 .
C14 C13 1.519(3) .
C14 C15 1.524(3) .
C14 H14A 0.9900 .
C14 H14B 0.9900 .
C26 C25 1.392(3) .
C26 C26B 1.519(3) .
C22C C22B 1.530(3) .
C22C H22D 0.9800 .
C22C H22E 0.9800 .
C22C H22F 0.9800 .
C12 C11 1.520(3) .
C12 C13 1.524(3) .
C12 H12A 0.9900 .
C12 H12B 0.9900 .
C26C C26B 1.535(3) .
C26C H26D 0.9800 .
C26C H26E 0.9800 .
C26C H26F 0.9800 .
C24 C23 1.374(3) .
C24 C25 1.375(3) .
C24 H24A 0.9500 .
C13 H13A 0.9900 .
C13 H13B 0.9900 .
C26B H26G 1.0000 .
C11 C2 1.537(3) .
C11 H11A 0.9900 .
C11 H11B 0.9900 .
C22 C23 1.399(3) .
C22 C22B 1.515(3) .
C4 C5 1.517(3) .
C4 C6 1.530(3) .
C4 C3 1.530(3) .
C22B H22G 1.0000 .
C23 H23A 0.9500 .
C6 H6A 0.9800 .
C6 H6B 0.9800 .
C6 H6C 0.9800 .
C2 C15 1.545(3) .
C2 C3 1.546(3) .
C3 H3A 0.9900 .
C3 H3B 0.9900 .
C25 H25A 0.9500 .
C15 H15A 0.9900 .
C15 H15B 0.9900 .
C5 H5A 0.9800 .
C5 H5B 0.9800 .
C5 H5C 0.9800 .
C101 C100 1.365(4) 2
C101 C100 1.365(4) .
C101 H10A 0.9500 .
C100 C100 1.392(8) 4_655
C100 H10B 0.9500 .

loop_
_geom_torsion_atom_site_label_1
_geom_torsion_atom_site_label_2
_geom_torsion_atom_site_label_3
_geom_torsion_atom_site_label_4
_geom_torsion
_geom_torsion_site_symmetry_1
_geom_torsion_site_symmetry_4
P2 P2 P1 C1 -148.22(7) 4_665 .
P2 P2 P1 C1 126.32(7) 3_655 .
C1 N1 C21 C22 -87.9(2) . .
C4 N1 C21 C22 90.1(2) . .
C1 N1 C21 C26 89.8(2) . .
C4 N1 C21 C26 -92.2(2) . .
C21 N1 C1 C2 -178.12(16) . .
C4 N1 C1 C2 3.8(2) . .
C21 N1 C1 P1 0.1(2) . .
C4 N1 C1 P1 -178.01(14) . .
P2 P1 C1 N1 169.04(13) . .
P2 P1 C1 C2 -13.3(2) . .
C22 C21 C26 C25 -3.4(3) . .
N1 C21 C26 C25 178.94(18) . .
C22 C21 C26 C26B 172.42(19) . .
N1 C21 C26 C26B -5.2(3) . .
C15 C14 C13 C12 -54.7(3) . .
C11 C12 C13 C14 56.2(3) . .
C25 C26 C26B C26A 62.7(3) . .
C21 C26 C26B C26A -113.1(2) . .
C25 C26 C26B C26C -59.8(3) . .
C21 C26 C26B C26C 124.4(2) . .
C13 C12 C11 C2 -57.9(2) . .
C26 C21 C22 C23 3.5(3) . .
N1 C21 C22 C23 -178.84(17) . .
C26 C21 C22 C22B -172.80(19) . .
N1 C21 C22 C22B 4.8(3) . .
C1 N1 C4 C5 -136.62(18) . .
C21 N1 C4 C5 45.3(3) . .
C1 N1 C4 C6 101.9(2) . .
C21 N1 C4 C6 -76.1(2) . .
C1 N1 C4 C3 -17.5(2) . .
C21 N1 C4 C3 164.48(17) . .
C23 C22 C22B C22A -65.2(2) . .
C21 C22 C22B C22A 111.1(2) . .
C23 C22 C22B C22C 58.6(3) . .
C21 C22 C22B C22C -125.1(2) . .
C25 C24 C23 C22 -1.3(3) . .
C21 C22 C23 C24 -1.2(3) . .
C22B C22 C23 C24 175.4(2) . .
N1 C1 C2 C11 129.69(17) . .
P1 C1 C2 C11 -48.1(3) . .
N1 C1 C2 C15 -108.33(18) . .
P1 C1 C2 C15 73.9(2) . .
N1 C1 C2 C3 11.6(2) . .
P1 C1 C2 C3 -166.17(17) . .
C12 C11 C2 C1 179.68(17) . .
C12 C11 C2 C15 56.5(2) . .
C12 C11 C2 C3 -66.9(2) . .
N1 C4 C3 C2 23.8(2) . .
C5 C4 C3 C2 142.26(17) . .
C6 C4 C3 C2 -95.35(19) . .
C1 C2 C3 C4 -22.4(2) . .
C11 C2 C3 C4 -141.84(17) . .
C15 C2 C3 C4 96.73(19) . .
C23 C24 C25 C26 1.5(3) . .
C21 C26 C25 C24 0.9(3) . .
C26B C26 C25 C24 -175.2(2) . .
C13 C14 C15 C2 55.1(2) . .
C1 C2 C15 C14 -179.22(17) . .
C11 C2 C15 C14 -55.4(2) . .
C3 C2 C15 C14 66.8(2) . .
C100 C101 C100 C100 -0.1(4) 2 4_655
